data_2105896
loop_
_publ_author_name
'Allan, David R.'
'Bailey, Daniel'
'Bird, Nigel'
'Blake, Alexander J.'
'Champness, Neil R.'
'Huang, Deguang'
'Keane, Conal P.'
'McMaster, Jonathan'
'Prior, Timothy J.'
'Tidey, Jeremiah P.'
'Schr\"oder, Martin'

_publ_section_title
;
 High-pressure studies of palladium and platinum thioether macrocyclic
 dihalide complexes
;
_journal_coeditor_code XK5015
_journal_issue 3
_journal_name_full 'Acta Crystallographica Section B'
_journal_page_first 469
_journal_page_last 486
_journal_paper_doi 10.1107/S2052520614008786
_journal_volume 70
_journal_year 2014
_chemical_formula_moiety 'C6 H12 Br2 Pd S3'
_chemical_formula_sum 'C6 H12 Br2 Pd S3'
_chemical_formula_weight 446.56
_chemical_name_systematic
;
 ?
;
_space_group_IT_number 19
_symmetry_cell_setting orthorhombic
_symmetry_space_group_name_Hall 'P 2ac 2ab'
_symmetry_space_group_name_H-M 'P 21 21 21'
_atom_sites_solution_hydrogens geom
_atom_sites_solution_primary isomor
_audit_creation_method SHELXL97
_cell_angle_alpha 90.00
_cell_angle_beta 90.00
_cell_angle_gamma 90.00
_cell_formula_units_Z 4
_cell_length_a 7.2611(16)
_cell_length_b 11.710(2)
_cell_length_c 12.20(4)
_cell_measurement_pressure 2500000
_cell_measurement_reflns_used 3176
_cell_measurement_temperature 296(2)
_cell_measurement_theta_max 29.6637
_cell_measurement_theta_min 1.6856
_cell_volume 1037(3)
_computing_cell_refinement
;CrysAlisPro, Oxford Diffraction Ltd.,
Version 1.171.34.9 (release 08-12-2009 CrysAlis171 .NET)
(compiled Dec  8 2009,17:31:18)
;
_computing_data_collection 'CrystalClear (Rigaku, 2008)'
_computing_data_reduction
;
CrysAlisPro, Oxford Diffraction Ltd.,
Version 1.171.34.9 (release 08-12-2009 CrysAlis171 .NET)
(compiled Dec  8 2009,17:31:18)
;
_computing_publication_material 'enCIFer (Allen et al., 2004); PLATON (Spek, 2009)'
_computing_structure_refinement 'SHELXL97 (Sheldrick, 2008)'
_computing_structure_solution 'SHELXS97 (Sheldrick, 2008)'
_diffrn_ambient_temperature 296(2)
_diffrn_detector_area_resol_mean 28.5714
_diffrn_measured_fraction_theta_full 0.320
_diffrn_measured_fraction_theta_max 0.291
_diffrn_measurement_device_type 'Rigaku 724 CCD area detector on Crystal Logic 4-circle kappa goniometer'
_diffrn_measurement_method omega
_diffrn_radiation_monochromator 'silicon double crystal'
_diffrn_radiation_source 'Diamond Light Source Beamline I19'
_diffrn_radiation_type synchrotron
_diffrn_radiation_wavelength 0.6889
_diffrn_reflns_av_R_equivalents 0.044
_diffrn_reflns_av_sigmaI/netI 0.041
_diffrn_reflns_limit_h_max 8
_diffrn_reflns_limit_h_min -9
_diffrn_reflns_limit_k_max 14
_diffrn_reflns_limit_k_min -16
_diffrn_reflns_limit_l_max 4
_diffrn_reflns_limit_l_min -4
_diffrn_reflns_number 3951
_diffrn_reflns_theta_full 27.50
_diffrn_reflns_theta_max 29.23
_diffrn_reflns_theta_min 3.20
_exptl_absorpt_coefficient_mu 10.041
_exptl_absorpt_correction_T_max 1.00000
_exptl_absorpt_correction_T_min 0.63589
_exptl_absorpt_correction_type multi-scan
_exptl_absorpt_process_details
;
CrysAlisPro, Oxford Diffraction Ltd.,
Version 1.171.34.9 (release 08-12-2009 CrysAlis171 .NET)
(compiled Dec  8 2009,17:31:18)
Empirical absorption correction using spherical harmonics,
 implemented in SCALE3 ABSPACK scaling algorithm.
;
_exptl_crystal_colour Brown
_exptl_crystal_density_diffrn 2.860
_exptl_crystal_description Block
_exptl_crystal_F_000 848
_exptl_crystal_size_max 0.14
_exptl_crystal_size_mid 0.09
_exptl_crystal_size_min 0.07
_refine_diff_density_max 0.29
_refine_diff_density_min -0.35
_refine_ls_abs_structure_details 'Flack H D (1983), Acta Cryst. A39, 876-881'
_refine_ls_abs_structure_Flack 0.021(13)
_refine_ls_extinction_method none
_refine_ls_goodness_of_fit_ref 0.93
_refine_ls_hydrogen_treatment constr
_refine_ls_matrix_type full
_refine_ls_number_parameters 109
_refine_ls_number_reflns 838
_refine_ls_number_restraints 102
_refine_ls_restrained_S_all 0.89
_refine_ls_R_factor_all 0.0240
_refine_ls_R_factor_gt 0.0215
_refine_ls_shift/su_max 0.000
_refine_ls_shift/su_mean 0.000
_refine_ls_structure_factor_coef Fsqd
_refine_ls_weighting_details 'calc w=1/[\s^2^(Fo^2^)+(0.0189P)^2^] where P=(Fo^2^+2Fc^2^)/3'
_refine_ls_weighting_scheme calc
_refine_ls_wR_factor_gt 0.0402
_refine_ls_wR_factor_ref 0.0416
_reflns_number_gt 798
_reflns_number_total 838
_reflns_threshold_expression >2sigma(I)
_cod_data_source_file xk5015sup1.cif
_cod_data_source_block cmpd_3_25.0_kbar
_cod_database_code 2105896
_cod_database_fobs_code 2105896

loop_
_symmetry_equiv_pos_as_xyz
'x, y, z'
'-x+1/2, -y, z+1/2'
'-x, y+1/2, -z+1/2'
'x+1/2, -y+1/2, -z'

loop_
_atom_site_type_symbol
_atom_site_label
_atom_site_fract_x
_atom_site_fract_y
_atom_site_fract_z
_atom_site_U_iso_or_equiv
_atom_site_adp_type
_atom_site_calc_flag
_atom_site_refinement_flags
_atom_site_occupancy
_atom_site_symmetry_multiplicity
Pd Pd1 0.91415(6) 0.12468(3) 0.61186(12) 0.0206(7) Uani d U 1 1
Br Br1 0.75438(10) 0.24569(4) 0.74550(19) 0.0321(10) Uani d U 1 1
Br Br2 1.16440(8) 0.07234(5) 0.73975(18) 0.0294(11) Uani d U 1 1
S S1 0.69785(19) -0.09797(10) 0.6036(5) 0.027(2) Uani d DU 1 1
C C2 0.5453(7) -0.0428(4) 0.4986(10) 0.024(3) Uani d DU 1 1
H H2A 0.5982 -0.0589 0.4272 0.029 Uiso calc R 1 1
H H2B 0.4284 -0.0826 0.5032 0.029 Uiso calc R 1 1
C C3 0.5105(6) 0.0848(4) 0.5077(15) 0.022(3) Uani d DU 1 1
H H3B 0.4569 0.0991 0.5792 0.026 Uiso calc R 1 1
H H3A 0.4181 0.1048 0.4535 0.026 Uiso calc R 1 1
S S4 0.70091(18) 0.18162(10) 0.4908(4) 0.0202(13) Uani d DU 1 1
C C5 0.7916(8) 0.1453(4) 0.3573(9) 0.0236(16) Uani d DU 1 1
H H5A 0.6889 0.1330 0.3078 0.028 Uiso calc R 1 1
H H5B 0.8608 0.2101 0.3299 0.028 Uiso calc R 1 1
C C6 0.9163(8) 0.0397(4) 0.3533(9) 0.0240(17) Uani d DU 1 1
H H6A 0.9925 0.0426 0.2880 0.029 Uiso calc R 1 1
H H6B 0.8410 -0.0287 0.3494 0.029 Uiso calc R 1 1
S S7 1.06266(18) 0.03327(10) 0.4745(4) 0.0215(13) Uani d DU 1 1
C C8 1.0599(6) -0.1170(3) 0.5108(13) 0.024(3) Uani d DU 1 1
H H8B 1.1271 -0.1584 0.4547 0.029 Uiso calc R 1 1
H H8A 1.1276 -0.1259 0.5788 0.029 Uiso calc R 1 1
C C9 0.8718(7) -0.1750(4) 0.5251(12) 0.025(3) Uani d DU 1 1
H H9B 0.8916 -0.2483 0.5601 0.030 Uiso calc R 1 1
H H9A 0.8219 -0.1899 0.4527 0.030 Uiso calc R 1 1

loop_
_atom_site_aniso_label
_atom_site_aniso_U_11
_atom_site_aniso_U_22
_atom_site_aniso_U_33
_atom_site_aniso_U_12
_atom_site_aniso_U_13
_atom_site_aniso_U_23
Pd1 0.0161(2) 0.01597(17) 0.030(2) 0.00004(15) -0.0024(5) -0.0011(4)
Br1 0.0412(4) 0.0265(3) 0.029(3) 0.0078(2) 0.0000(9) -0.0037(6)
Br2 0.0232(3) 0.0344(3) 0.031(3) 0.0028(2) -0.0063(8) 0.0032(7)
S1 0.0239(8) 0.0254(6) 0.033(7) -0.0004(5) 0.0011(17) 0.0020(14)
C2 0.014(2) 0.027(2) 0.031(9) -0.0012(17) 0.001(4) -0.006(4)
C3 0.009(2) 0.028(2) 0.029(8) 0.0022(17) 0.007(4) -0.001(4)
S4 0.0158(7) 0.0182(5) 0.026(4) 0.0020(5) 0.0004(15) -0.0018(13)
C5 0.017(3) 0.029(2) 0.025(4) 0.0039(19) 0.007(4) 0.006(4)
C6 0.023(3) 0.025(2) 0.024(5) 0.003(2) 0.009(4) 0.003(4)
S7 0.0133(7) 0.0186(5) 0.033(4) 0.0008(5) 0.0007(15) 0.0004(12)
C8 0.018(2) 0.0197(19) 0.034(8) 0.0074(19) -0.005(4) -0.004(4)
C9 0.023(2) 0.0177(18) 0.034(9) 0.0016(17) -0.007(4) -0.005(4)

loop_
_atom_type_symbol
_atom_type_description
_atom_type_scat_dispersion_real
_atom_type_scat_dispersion_imag
_atom_type_scat_source
C C 0.0033 0.0016 'International Tables Vol C Tables 4.2.6.8 and 6.1.1.4'
H H 0.0000 0.0000 'International Tables Vol C Tables 4.2.6.8 and 6.1.1.4'
S S 0.1246 0.1234 'International Tables Vol C Tables 4.2.6.8 and 6.1.1.4'
Br Br -0.2901 2.4595 'International Tables Vol C Tables 4.2.6.8 and 6.1.1.4'
Pd Pd -0.9988 1.0072 'International Tables Vol C Tables 4.2.6.8 and 6.1.1.4'

loop_
_geom_angle_atom_site_label_1
_geom_angle_atom_site_label_2
_geom_angle_atom_site_label_3
_geom_angle_site_symmetry_3
_geom_angle
S4 Pd1 S7 . 89.0(2)
S4 Pd1 Br1 . 86.5(2)
S7 Pd1 Br1 . 172.58(9)
S4 Pd1 Br2 . 175.88(7)
S7 Pd1 Br2 . 89.98(19)
Br1 Pd1 Br2 . 94.11(18)
S4 Pd1 S1 . 82.92(8)
S7 Pd1 S1 . 79.41(9)
Br1 Pd1 S1 . 105.83(8)
Br2 Pd1 S1 . 100.82(8)
S4 Pd1 S4 4_556 88.94(9)
S7 Pd1 S4 4_556 75.23(11)
Br1 Pd1 S4 4_556 98.77(10)
Br2 Pd1 S4 4_556 86.93(11)
S1 Pd1 S4 4_556 153.48(14)
C2 S1 C9 . 103.2(6)
C2 S1 Pd1 . 91.90(17)
C9 S1 Pd1 . 94.79(17)
C3 C2 S1 . 113.6(8)
C3 C2 H2A . 108.8
S1 C2 H2A . 108.8
C3 C2 H2B . 108.8
S1 C2 H2B . 108.8
H2A C2 H2B . 107.7
C2 C3 S4 . 118.9(4)
C2 C3 H3B . 107.6
S4 C3 H3B . 107.6
C2 C3 H3A . 107.6
S4 C3 H3A . 107.6
H3B C3 H3A . 107.0
C3 S4 C5 . 103.6(6)
C3 S4 Pd1 . 105.6(5)
C5 S4 Pd1 . 105.8(3)
C6 C5 S4 . 115.7(7)
C6 C5 H5A . 108.4
S4 C5 H5A . 108.4
C6 C5 H5B . 108.4
S4 C5 H5B . 108.4
H5A C5 H5B . 107.4
C5 C6 S7 . 110.6(6)
C5 C6 H6A . 109.5
S7 C6 H6A . 109.5
C5 C6 H6B . 109.5
S7 C6 H6B . 109.5
H6A C6 H6B . 108.1
C8 S7 C6 . 103.4(5)
C8 S7 Pd1 . 105.8(5)
C6 S7 Pd1 . 107.7(3)
C9 C8 S7 . 117.8(4)
C9 C8 H8B . 107.9
S7 C8 H8B . 107.9
C9 C8 H8A . 107.9
S7 C8 H8A . 107.9
H8B C8 H8A . 107.2
C8 C9 S1 . 117.2(5)
C8 C9 H9B . 108.0
S1 C9 H9B . 108.0
C8 C9 H9A . 108.0
S1 C9 H9A . 108.0
H9B C9 H9A . 107.2

loop_
_geom_bond_atom_site_label_1
_geom_bond_atom_site_label_2
_geom_bond_site_symmetry_2
_geom_bond_distance
Pd1 S4 . 2.241(5)
Pd1 S7 . 2.262(6)
Pd1 Br1 . 2.452(4)
Pd1 Br2 . 2.472(4)
Pd1 S1 . 3.0454(14)
Pd1 S4 4_556 3.324(3)
S1 C2 . 1.812(9)
S1 C9 . 1.824(8)
C2 C3 . 1.519(5)
C2 H2A . 0.9700
C2 H2B . 0.9700
C3 S4 . 1.800(5)
C3 H3B . 0.9700
C3 H3A . 0.9700
S4 C5 . 1.808(10)
C5 C6 . 1.533(6)
C5 H5A . 0.9700
C5 H5B . 0.9700
C6 S7 . 1.822(9)
C6 H6A . 0.9700
C6 H6B . 0.9700
S7 C8 . 1.815(5)
C8 C9 . 1.535(6)
C8 H8B . 0.9700
C8 H8A . 0.9700
C9 H9B . 0.9700
C9 H9A . 0.9700

loop_
_geom_torsion_atom_site_label_1
_geom_torsion_atom_site_label_2
_geom_torsion_atom_site_label_3
_geom_torsion_atom_site_label_4
_geom_torsion
C9 S1 C2 C3 -127.9(7)
S1 C2 C3 S4 63.5(14)
C2 C3 S4 C5 56.4(13)
C3 S4 C5 C6 -80.0(5)
S4 C5 C6 S7 -38.4(6)
C5 C6 S7 C8 138.9(6)
C6 S7 C8 C9 -53.1(12)
S7 C8 C9 S1 -45.0(15)
C2 S1 C9 C8 103.5(9)
